data_1547832
loop_
_publ_author_name
'Gharpure, Santosh J.'
'Anuradha, Dandela'

_publ_section_title
;
 Synthesis of Benzo[1,4]heterocycles using Palladium Catalyzed Heck
 Reaction to Vinylogous Carbonates/Carbamates: Unexpected Formation of
 Indoles via Carbopalladation Intercepted by Nucleopalladation.
;
_journal_issue 22
_journal_name_full 'Organic letters'
_journal_page_first 6136
_journal_page_last 6139
_journal_paper_doi 10.1021/acs.orglett.7b03016
_journal_volume 19
_journal_year 2017
_chemical_formula_moiety 'C17 H21 N O3'
_chemical_formula_sum 'C17 H21 N O3'
_chemical_formula_weight 287.35
_chemical_name_systematic
;
 ? 
;
_space_group_crystal_system triclinic
_space_group_IT_number 2
_space_group_name_Hall '-P 1'
_space_group_name_H-M_alt 'P -1'
_symmetry_space_group_name_Hall '-P 1'
_symmetry_space_group_name_H-M 'P -1'
_atom_sites_solution_hydrogens geom
_audit_creation_date 2017-09-26
_audit_creation_method
;
Olex2 1.2-ac3
(compiled 2016.08.26 svn.r3337 for Rigaku Oxford Diffraction, GUI svn.r5221)
;
_cell_angle_alpha 76.79(4)
_cell_angle_beta 79.73(4)
_cell_angle_gamma 84.52(4)
_cell_formula_units_Z 4
_cell_length_a 11.018(11)
_cell_length_b 11.202(11)
_cell_length_c 12.907(11)
_cell_measurement_reflns_used 11254
_cell_measurement_temperature 100
_cell_measurement_theta_max 25.40
_cell_measurement_theta_min 3.10
_cell_volume 1524(3)
_computing_cell_refinement 'CrystalClear-SM Expert 2.1 b24'
_computing_data_collection 'CrystalClear-SM Expert 2.1 b24 (Rigaku, 2012)'
_computing_data_reduction 'CrystalClear-SM Expert 2.1 b24'
_computing_molecular_graphics 'Olex2 (Dolomanov et al., 2009)'
_computing_publication_material 'Olex2 (Dolomanov et al., 2009)'
_computing_structure_refinement 'ShelXL (Sheldrick, 2015)'
_computing_structure_solution 'SHELXS-97 (Sheldrick, 2008)'
_diffrn_ambient_temperature 100
_diffrn_detector_area_resol_mean 7.111
_diffrn_measured_fraction_theta_full 0.977
_diffrn_measured_fraction_theta_max 0.977
_diffrn_measurement_device_type 'Rigaku Saturn724'
_diffrn_measurement_method \w
_diffrn_radiation_type MoK\a
_diffrn_radiation_wavelength 0.71075
_diffrn_reflns_av_R_equivalents 0.0563
_diffrn_reflns_av_unetI/netI 0.0806
_diffrn_reflns_Laue_measured_fraction_full 0.977
_diffrn_reflns_Laue_measured_fraction_max 0.977
_diffrn_reflns_limit_h_max 13
_diffrn_reflns_limit_h_min -13
_diffrn_reflns_limit_k_max 13
_diffrn_reflns_limit_k_min -9
_diffrn_reflns_limit_l_max 15
_diffrn_reflns_limit_l_min -15
_diffrn_reflns_number 11252
_diffrn_reflns_point_group_measured_fraction_full 0.977
_diffrn_reflns_point_group_measured_fraction_max 0.977
_diffrn_reflns_theta_full 24.999
_diffrn_reflns_theta_max 24.999
_diffrn_reflns_theta_min 3.133
_exptl_absorpt_coefficient_mu 0.086
_exptl_absorpt_correction_T_max 0.9932
_exptl_absorpt_correction_T_min 0.9658
_exptl_absorpt_correction_type numerical
_exptl_absorpt_process_details 'NUMABS (Rigaku, 1999)'
_exptl_crystal_colour colourless
_exptl_crystal_colour_primary colourless
_exptl_crystal_density_diffrn 1.253
_exptl_crystal_density_method 'not measured'
_exptl_crystal_description plate
_exptl_crystal_F_000 616
_exptl_crystal_size_max 0.41
_exptl_crystal_size_mid 0.22
_exptl_crystal_size_min 0.08
_refine_diff_density_max 0.402
_refine_diff_density_min -0.303
_refine_diff_density_rms 0.057
_refine_ls_extinction_method none
_refine_ls_goodness_of_fit_ref 1.094
_refine_ls_hydrogen_treatment constr
_refine_ls_matrix_type full
_refine_ls_number_parameters 383
_refine_ls_number_reflns 5242
_refine_ls_number_restraints 0
_refine_ls_restrained_S_all 1.094
_refine_ls_R_factor_all 0.0949
_refine_ls_R_factor_gt 0.0691
_refine_ls_shift/su_max 0.000
_refine_ls_shift/su_mean 0.000
_refine_ls_structure_factor_coef Fsqd
_refine_ls_weighting_details 'w=1/[\s^2^(Fo^2^)+(0.0535P)^2^+0.6145P] where P=(Fo^2^+2Fc^2^)/3'
_refine_ls_weighting_scheme calc
_refine_ls_wR_factor_gt 0.1435
_refine_ls_wR_factor_ref 0.1587
_reflns_Friedel_coverage 0.000
_reflns_number_gt 3924
_reflns_number_total 5242
_reflns_threshold_expression 'I > 2\s(I)'
_cod_data_source_file sjg-anu-9.cif
_cod_data_source_block shelxl
_cod_depositor_comments 'Adding full bibliography for 1547825--1547834.cif.'
_cod_database_code 1547832
_shelx_space_group_comment
;
The symmetry employed for this shelxl refinement is uniquely defined
by the following loop, which should always be used as a source of
symmetry information in preference to the above space-group names.
They are only intended as comments.
;
_shelx_estimated_absorpt_t_max 0.993
_shelx_estimated_absorpt_t_min 0.966
_olex2_refinement_description
;
1. Fixed Uiso
 At 1.2 times of:
  All C(H) groups, All C(H,H) groups
 At 1.5 times of:
  All C(H,H,H) groups, All O(H) groups
2.a Ternary CH refined with riding coordinates:
 C21(H21), C23(H23), C25(H25), C30(H30)
2.b Secondary CH2 refined with riding coordinates:
 C14(H14A,H14B), C16(H16A,H16B), C18(H18A,H18B), C20(H20A,H20B), C27(H27A,
 H27B), C33(H33A,H33B), C35(H35A,H35B), C38(H38A,H38B), C39(H39A,H39B),
 C40(H40A,H40B)
2.c Aromatic/amide H refined with riding coordinates:
 C11(H11), C19(H19), C24(H24), C28(H28), C29(H29), C31(H31), C32(H32),
 C36(H36), C37(H37), C41(H41)
2.d Idealised Me refined as rotating group:
 C34(H34A,H34B,H34C), C42(H42A,H42B,H42C)
2.e Idealised tetrahedral OH refined as rotating group:
 O4(H4), O7(H7)
;
_shelx_shelxl_version_number 2014/7
_olex2_submission_special_instructions 'No special instructions were received'

loop_
_space_group_symop_operation_xyz
'x, y, z'
'-x, -y, -z'

loop_
_atom_site_label
_atom_site_type_symbol
_atom_site_fract_x
_atom_site_fract_y
_atom_site_fract_z
_atom_site_U_iso_or_equiv
_atom_site_adp_type
_atom_site_occupancy
_atom_site_site_symmetry_order
_atom_site_calc_flag
_atom_site_refinement_flags_posn
O1 O 0.31610(16) 0.48085(17) 0.42296(17) 0.0260(5) Uani 1 1 d .
O2 O -0.05452(17) 0.73795(18) -0.13509(17) 0.0259(5) Uani 1 1 d .
O3 O -0.19545(17) 0.61142(18) -0.02719(17) 0.0277(5) Uani 1 1 d .
O4 O 0.79131(19) 0.74909(18) 0.48490(18) 0.0320(5) Uani 1 1 d .
H4 H 0.7546 0.6833 0.5045 0.048 Uiso 1 1 calc GR
O5 O 0.51400(17) 0.44014(17) 0.34903(17) 0.0255(5) Uani 1 1 d .
O7 O 0.35195(18) 0.48028(18) 0.13367(18) 0.0309(5) Uani 1 1 d .
H7 H 0.2993 0.4509 0.1083 0.046 Uiso 1 1 calc GR
N6 N 0.14247(19) 0.6614(2) 0.1197(2) 0.0217(6) Uani 1 1 d .
N8 N 0.5886(2) 0.7875(2) 0.3607(2) 0.0226(6) Uani 1 1 d .
C9 C -0.0463(2) 0.5830(2) 0.1501(2) 0.0211(7) Uani 1 1 d .
C10 C 0.0572(2) 0.5933(2) 0.1979(2) 0.0207(7) Uani 1 1 d .
C11 C 0.5822(2) 0.6679(2) 0.3560(2) 0.0219(7) Uani 1 1 d .
H11 H 0.6509 0.6154 0.3357 0.026 Uiso 1 1 calc R
C12 C 0.4619(2) 0.6342(3) 0.3849(2) 0.0224(7) Uani 1 1 d .
C13 C -0.0989(2) 0.6624(3) -0.0415(3) 0.0239(7) Uani 1 1 d .
C14 C 0.4953(2) 0.6370(3) 0.0880(3) 0.0296(8) Uani 1 1 d .
H14A H 0.5574 0.5870 0.0481 0.036 Uiso 1 1 calc R
H14B H 0.5069 0.6162 0.1645 0.036 Uiso 1 1 calc R
C15 C -0.0203(2) 0.6487(2) 0.0398(2) 0.0216(7) Uani 1 1 d .
C16 C 0.9236(2) 0.8621(3) 0.3381(3) 0.0276(7) Uani 1 1 d .
H16A H 0.9966 0.8115 0.3612 0.033 Uiso 1 1 calc R
H16B H 0.9093 0.9313 0.3755 0.033 Uiso 1 1 calc R
C17 C 0.4218(3) 0.5128(3) 0.3888(2) 0.0228(7) Uani 1 1 d .
C18 C 0.2893(3) 0.8250(3) 0.0877(3) 0.0321(8) Uani 1 1 d .
H18A H 0.2798 0.8472 0.0107 0.039 Uiso 1 1 calc R
H18B H 0.2272 0.8753 0.1272 0.039 Uiso 1 1 calc R
C19 C 0.2604(2) 0.7669(3) 0.4372(2) 0.0230(7) Uani 1 1 d .
H19 H 0.2031 0.7052 0.4487 0.028 Uiso 1 1 calc R
C20 C 0.9496(3) 0.9126(3) 0.2165(3) 0.0328(8) Uani 1 1 d .
H20A H 1.0198 0.9667 0.1992 0.039 Uiso 1 1 calc R
H20B H 0.9737 0.8436 0.1795 0.039 Uiso 1 1 calc R
C21 C 0.7002(2) 0.8584(3) 0.3292(3) 0.0237(7) Uani 1 1 d .
H21 H 0.6838 0.9312 0.3634 0.028 Uiso 1 1 calc R
C22 C 0.3877(2) 0.7399(2) 0.4077(2) 0.0208(6) Uani 1 1 d .
C23 C 0.8114(2) 0.7846(3) 0.3704(2) 0.0239(7) Uani 1 1 d .
H23 H 0.8289 0.7097 0.3391 0.029 Uiso 1 1 calc R
C24 C 0.0627(2) 0.5406(2) 0.3066(2) 0.0236(7) Uani 1 1 d .
H24 H 0.1325 0.5481 0.3380 0.028 Uiso 1 1 calc R
C25 C 0.2667(2) 0.6890(3) 0.1323(3) 0.0238(7) Uani 1 1 d .
H25 H 0.2705 0.6707 0.2113 0.029 Uiso 1 1 calc R
C26 C 0.4690(2) 0.8351(3) 0.3911(2) 0.0223(7) Uani 1 1 d .
C27 C 0.7253(3) 0.9066(3) 0.2071(3) 0.0298(7) Uani 1 1 d .
H27A H 0.7399 0.8365 0.1707 0.036 Uiso 1 1 calc R
H27B H 0.6522 0.9566 0.1834 0.036 Uiso 1 1 calc R
C28 C -0.1459(2) 0.5173(2) 0.2123(3) 0.0243(7) Uani 1 1 d .
H28 H -0.2159 0.5089 0.1815 0.029 Uiso 1 1 calc R
C29 C -0.0373(2) 0.4774(3) 0.3661(3) 0.0249(7) Uani 1 1 d .
H29 H -0.0366 0.4414 0.4402 0.030 Uiso 1 1 calc R
C30 C 0.3660(2) 0.6058(3) 0.0801(3) 0.0244(7) Uani 1 1 d .
H30 H 0.3583 0.6160 0.0025 0.029 Uiso 1 1 calc R
C31 C -0.1405(3) 0.4651(3) 0.3192(3) 0.0252(7) Uani 1 1 d .
H31 H -0.2074 0.4200 0.3620 0.030 Uiso 1 1 calc R
C32 C 0.0948(2) 0.6934(3) 0.0257(3) 0.0236(7) Uani 1 1 d .
H32 H 0.1355 0.7401 -0.0401 0.028 Uiso 1 1 calc R
C33 C 0.8380(3) 0.9846(3) 0.1748(3) 0.0324(8) Uani 1 1 d .
H33A H 0.8561 1.0105 0.0953 0.039 Uiso 1 1 calc R
H33B H 0.8199 1.0594 0.2048 0.039 Uiso 1 1 calc R
C34 C -0.0489(3) 0.8222(3) -0.3233(3) 0.0323(8) Uani 1 1 d .
H34A H -0.0835 0.8170 -0.3869 0.048 Uiso 1 1 calc GR
H34B H 0.0369 0.7885 -0.3299 0.048 Uiso 1 1 calc GR
H34C H -0.0513 0.9082 -0.3178 0.048 Uiso 1 1 calc GR
C35 C 0.4187(3) 0.8525(3) 0.0989(3) 0.0308(8) Uani 1 1 d .
H35A H 0.4326 0.9403 0.0674 0.037 Uiso 1 1 calc R
H35B H 0.4262 0.8364 0.1763 0.037 Uiso 1 1 calc R
C36 C 0.2200(3) 0.8842(3) 0.4492(3) 0.0272(7) Uani 1 1 d .
H36 H 0.1342 0.9025 0.4693 0.033 Uiso 1 1 calc R
C37 C 0.4285(3) 0.9530(3) 0.4037(3) 0.0256(7) Uani 1 1 d .
H37 H 0.4851 1.0153 0.3930 0.031 Uiso 1 1 calc R
C38 C -0.1240(3) 0.7492(3) -0.2232(2) 0.0268(7) Uani 1 1 d .
H38A H -0.2056 0.7921 -0.2070 0.032 Uiso 1 1 calc R
H38B H -0.1371 0.6669 -0.2339 0.032 Uiso 1 1 calc R
C39 C 0.4819(3) 0.3215(2) 0.3371(3) 0.0280(7) Uani 1 1 d .
H39A H 0.4123 0.3318 0.2962 0.034 Uiso 1 1 calc R
H39B H 0.4575 0.2674 0.4086 0.034 Uiso 1 1 calc R
C40 C 0.5160(3) 0.7729(3) 0.0418(3) 0.0337(8) Uani 1 1 d .
H40A H 0.5993 0.7909 0.0507 0.040 Uiso 1 1 calc R
H40B H 0.5116 0.7925 -0.0363 0.040 Uiso 1 1 calc R
C41 C 0.3028(3) 0.9767(3) 0.4324(3) 0.0279(7) Uani 1 1 d .
H41 H 0.2723 1.0568 0.4407 0.034 Uiso 1 1 calc R
C42 C 0.5955(3) 0.2674(3) 0.2769(3) 0.0427(9) Uani 1 1 d .
H42A H 0.6219 0.3248 0.2085 0.064 Uiso 1 1 calc GR
H42B H 0.5768 0.1896 0.2623 0.064 Uiso 1 1 calc GR
H42C H 0.6619 0.2527 0.3205 0.064 Uiso 1 1 calc GR

loop_
_atom_site_aniso_label
_atom_site_aniso_U_11
_atom_site_aniso_U_22
_atom_site_aniso_U_33
_atom_site_aniso_U_23
_atom_site_aniso_U_13
_atom_site_aniso_U_12
O1 0.0202(10) 0.0261(11) 0.0324(14) -0.0016(9) -0.0105(9) -0.0051(9)
O2 0.0270(10) 0.0305(11) 0.0218(13) -0.0007(9) -0.0118(9) -0.0070(9)
O3 0.0220(10) 0.0366(12) 0.0277(14) -0.0077(10) -0.0091(9) -0.0059(9)
O4 0.0356(12) 0.0294(12) 0.0344(15) -0.0049(10) -0.0139(10) -0.0089(10)
O5 0.0255(10) 0.0223(10) 0.0315(14) -0.0080(9) -0.0079(9) -0.0042(9)
O7 0.0306(12) 0.0308(12) 0.0354(15) -0.0070(10) -0.0163(10) -0.0015(9)
N6 0.0168(11) 0.0263(13) 0.0232(15) -0.0035(11) -0.0071(11) -0.0049(10)
N8 0.0192(12) 0.0213(12) 0.0292(16) -0.0046(11) -0.0082(11) -0.0042(10)
C9 0.0185(14) 0.0206(14) 0.0246(18) -0.0053(13) -0.0052(13) 0.0009(12)
C10 0.0203(14) 0.0181(14) 0.0238(18) -0.0033(12) -0.0048(13) -0.0015(12)
C11 0.0216(14) 0.0211(14) 0.0242(18) -0.0053(13) -0.0093(13) 0.0039(12)
C12 0.0207(14) 0.0243(15) 0.0232(18) -0.0027(13) -0.0078(13) -0.0039(12)
C13 0.0192(14) 0.0260(15) 0.0266(19) -0.0067(13) -0.0032(13) 0.0007(13)
C14 0.0173(14) 0.0439(19) 0.031(2) -0.0124(15) -0.0058(13) -0.0043(14)
C15 0.0199(14) 0.0207(14) 0.0258(19) -0.0055(13) -0.0078(13) -0.0004(12)
C16 0.0197(14) 0.0276(16) 0.038(2) -0.0080(14) -0.0091(14) -0.0050(13)
C17 0.0245(15) 0.0241(15) 0.0218(18) -0.0033(13) -0.0118(13) -0.0003(13)
C18 0.0254(16) 0.0272(16) 0.045(2) -0.0066(15) -0.0086(15) -0.0058(13)
C19 0.0187(14) 0.0278(16) 0.0231(18) -0.0031(13) -0.0063(13) -0.0050(12)
C20 0.0252(16) 0.0292(17) 0.046(2) -0.0114(16) -0.0043(15) -0.0066(14)
C21 0.0213(14) 0.0228(15) 0.0286(19) -0.0048(13) -0.0063(13) -0.0067(12)
C22 0.0233(14) 0.0233(14) 0.0172(17) -0.0014(12) -0.0092(12) -0.0038(12)
C23 0.0245(15) 0.0261(15) 0.0245(19) -0.0073(13) -0.0101(13) -0.0022(13)
C24 0.0221(14) 0.0248(15) 0.0273(19) -0.0065(13) -0.0130(13) 0.0012(12)
C25 0.0165(14) 0.0318(16) 0.0258(19) -0.0064(14) -0.0088(13) -0.0043(12)
C26 0.0199(14) 0.0264(15) 0.0218(18) -0.0036(13) -0.0085(13) -0.0020(12)
C27 0.0262(16) 0.0319(17) 0.032(2) -0.0020(14) -0.0095(14) -0.0056(13)
C28 0.0198(14) 0.0236(15) 0.031(2) -0.0061(13) -0.0056(13) -0.0029(12)
C29 0.0264(15) 0.0253(15) 0.0231(19) -0.0039(13) -0.0052(13) -0.0029(13)
C30 0.0211(14) 0.0308(16) 0.0239(19) -0.0073(13) -0.0078(13) -0.0029(13)
C31 0.0210(14) 0.0245(15) 0.032(2) -0.0066(14) -0.0062(13) -0.0028(12)
C32 0.0236(14) 0.0246(15) 0.0232(19) -0.0041(13) -0.0059(13) -0.0028(12)
C33 0.0329(17) 0.0273(16) 0.036(2) -0.0015(15) -0.0065(15) -0.0068(14)
C34 0.0397(18) 0.0325(17) 0.027(2) -0.0041(14) -0.0142(15) -0.0045(15)
C35 0.0267(16) 0.0326(17) 0.034(2) -0.0036(15) -0.0063(14) -0.0124(14)
C36 0.0215(15) 0.0320(17) 0.030(2) -0.0088(14) -0.0082(13) 0.0037(13)
C37 0.0278(16) 0.0251(16) 0.0269(19) -0.0052(13) -0.0107(14) -0.0059(13)
C38 0.0289(16) 0.0299(16) 0.0245(19) -0.0041(14) -0.0148(14) -0.0011(13)
C39 0.0330(17) 0.0196(15) 0.034(2) -0.0034(13) -0.0144(15) -0.0031(13)
C40 0.0261(16) 0.0450(19) 0.033(2) -0.0073(16) -0.0061(15) -0.0154(15)
C41 0.0294(16) 0.0274(16) 0.029(2) -0.0068(14) -0.0124(14) 0.0031(13)
C42 0.049(2) 0.0321(18) 0.047(3) -0.0134(17) 0.0021(18) -0.0086(16)

loop_
_atom_type_symbol
_atom_type_description
_atom_type_scat_dispersion_real
_atom_type_scat_dispersion_imag
_atom_type_scat_source
C C 0.0033 0.0016 'International Tables Vol C Tables 4.2.6.8 and 6.1.1.4'
H H 0.0000 0.0000 'International Tables Vol C Tables 4.2.6.8 and 6.1.1.4'
N N 0.0061 0.0033 'International Tables Vol C Tables 4.2.6.8 and 6.1.1.4'
O O 0.0106 0.0060 'International Tables Vol C Tables 4.2.6.8 and 6.1.1.4'

loop_
_geom_angle_atom_site_label_1
_geom_angle_atom_site_label_2
_geom_angle_atom_site_label_3
_geom_angle
C13 O2 C38 116.0(2)
C23 O4 H4 109.5
C17 O5 C39 117.1(2)
C30 O7 H7 109.5
C10 N6 C25 126.5(3)
C32 N6 C10 108.3(2)
C32 N6 C25 125.0(2)
C11 N8 C21 126.1(2)
C11 N8 C26 108.3(2)
C26 N8 C21 125.3(2)
C10 C9 C15 106.4(2)
C28 C9 C10 119.4(3)
C28 C9 C15 134.2(3)
N6 C10 C9 108.0(3)
N6 C10 C24 130.1(3)
C24 C10 C9 121.9(3)
N8 C11 H11 124.9
N8 C11 C12 110.3(3)
C12 C11 H11 124.9
C11 C12 C17 124.8(3)
C11 C12 C22 107.1(3)
C22 C12 C17 128.1(2)
O2 C13 C15 112.9(2)
O3 C13 O2 123.2(3)
O3 C13 C15 123.9(3)
H14A C14 H14B 108.0
C30 C14 H14A 109.3
C30 C14 H14B 109.3
C30 C14 C40 111.5(3)
C40 C14 H14A 109.3
C40 C14 H14B 109.3
C9 C15 C13 126.6(2)
C32 C15 C9 106.8(3)
C32 C15 C13 126.6(3)
H16A C16 H16B 107.9
C20 C16 H16A 109.3
C20 C16 H16B 109.3
C23 C16 H16A 109.3
C23 C16 H16B 109.3
C23 C16 C20 111.7(3)
O1 C17 O5 123.7(3)
O1 C17 C12 124.2(3)
O5 C17 C12 112.0(2)
H18A C18 H18B 108.1
C25 C18 H18A 109.5
C25 C18 H18B 109.5
C35 C18 H18A 109.5
C35 C18 H18B 109.5
C35 C18 C25 110.8(3)
C22 C19 H19 120.4
C36 C19 H19 120.4
C36 C19 C22 119.2(3)
C16 C20 H20A 109.3
C16 C20 H20B 109.3
H20A C20 H20B 107.9
C33 C20 C16 111.8(3)
C33 C20 H20A 109.3
C33 C20 H20B 109.3
N8 C21 H21 107.5
N8 C21 C23 111.8(2)
N8 C21 C27 110.6(2)
C23 C21 H21 107.5
C23 C21 C27 111.7(2)
C27 C21 H21 107.5
C19 C22 C12 135.2(3)
C19 C22 C26 118.2(3)
C26 C22 C12 106.6(2)
O4 C23 C16 106.8(2)
O4 C23 C21 111.4(2)
O4 C23 H23 109.5
C16 C23 H23 109.5
C21 C23 C16 109.9(2)
C21 C23 H23 109.5
C10 C24 H24 121.3
C29 C24 C10 117.4(3)
C29 C24 H24 121.3
N6 C25 C18 111.0(2)
N6 C25 H25 107.7
N6 C25 C30 110.6(2)
C18 C25 H25 107.7
C18 C25 C30 111.9(2)
C30 C25 H25 107.7
N8 C26 C22 107.7(2)
C37 C26 N8 129.6(2)
C37 C26 C22 122.6(3)
C21 C27 H27A 109.5
C21 C27 H27B 109.5
H27A C27 H27B 108.1
C33 C27 C21 110.6(3)
C33 C27 H27A 109.5
C33 C27 H27B 109.5
C9 C28 H28 120.6
C31 C28 C9 118.7(3)
C31 C28 H28 120.6
C24 C29 H29 119.3
C24 C29 C31 121.4(3)
C31 C29 H29 119.3
O7 C30 C14 107.2(2)
O7 C30 C25 110.4(2)
O7 C30 H30 109.3
C14 C30 C25 111.3(2)
C14 C30 H30 109.3
C25 C30 H30 109.3
C28 C31 C29 121.2(3)
C28 C31 H31 119.4
C29 C31 H31 119.4
N6 C32 C15 110.5(3)
N6 C32 H32 124.8
C15 C32 H32 124.8
C20 C33 C27 110.6(2)
C20 C33 H33A 109.5
C20 C33 H33B 109.5
C27 C33 H33A 109.5
C27 C33 H33B 109.5
H33A C33 H33B 108.1
H34A C34 H34B 109.5
H34A C34 H34C 109.5
H34B C34 H34C 109.5
C38 C34 H34A 109.5
C38 C34 H34B 109.5
C38 C34 H34C 109.5
C18 C35 H35A 109.5
C18 C35 H35B 109.5
H35A C35 H35B 108.1
C40 C35 C18 110.5(3)
C40 C35 H35A 109.5
C40 C35 H35B 109.5
C19 C36 H36 119.3
C19 C36 C41 121.4(3)
C41 C36 H36 119.3
C26 C37 H37 121.1
C41 C37 C26 117.7(3)
C41 C37 H37 121.1
O2 C38 C34 107.1(2)
O2 C38 H38A 110.3
O2 C38 H38B 110.3
C34 C38 H38A 110.3
C34 C38 H38B 110.3
H38A C38 H38B 108.6
O5 C39 H39A 110.5
O5 C39 H39B 110.5
O5 C39 C42 106.3(2)
H39A C39 H39B 108.7
C42 C39 H39A 110.5
C42 C39 H39B 110.5
C14 C40 H40A 109.5
C14 C40 H40B 109.5
C35 C40 C14 110.6(2)
C35 C40 H40A 109.5
C35 C40 H40B 109.5
H40A C40 H40B 108.1
C36 C41 H41 119.6
C37 C41 C36 120.8(3)
C37 C41 H41 119.6
C39 C42 H42A 109.5
C39 C42 H42B 109.5
C39 C42 H42C 109.5
H42A C42 H42B 109.5
H42A C42 H42C 109.5
H42B C42 H42C 109.5

loop_
_geom_bond_atom_site_label_1
_geom_bond_atom_site_label_2
_geom_bond_distance
O1 C17 1.226(3)
O2 C13 1.348(4)
O2 C38 1.456(4)
O3 C13 1.221(3)
O4 H4 0.8400
O4 C23 1.423(4)
O5 C17 1.344(3)
O5 C39 1.455(3)
O7 H7 0.8400
O7 C30 1.428(4)
N6 C10 1.389(3)
N6 C25 1.476(3)
N6 C32 1.366(4)
N8 C11 1.364(4)
N8 C21 1.473(3)
N8 C26 1.397(4)
C9 C10 1.416(4)
C9 C15 1.438(4)
C9 C28 1.401(4)
C10 C24 1.402(4)
C11 H11 0.9500
C11 C12 1.375(4)
C12 C17 1.456(4)
C12 C22 1.431(4)
C13 C15 1.449(4)
C14 H14A 0.9900
C14 H14B 0.9900
C14 C30 1.525(4)
C14 C40 1.525(4)
C15 C32 1.375(4)
C16 H16A 0.9900
C16 H16B 0.9900
C16 C20 1.526(5)
C16 C23 1.521(4)
C18 H18A 0.9900
C18 H18B 0.9900
C18 C25 1.528(4)
C18 C35 1.525(4)
C19 H19 0.9500
C19 C22 1.409(4)
C19 C36 1.380(4)
C20 H20A 0.9900
C20 H20B 0.9900
C20 C33 1.517(4)
C21 H21 1.0000
C21 C23 1.518(4)
C21 C27 1.529(4)
C22 C26 1.413(4)
C23 H23 1.0000
C24 H24 0.9500
C24 C29 1.380(4)
C25 H25 1.0000
C25 C30 1.533(4)
C26 C37 1.389(4)
C27 H27A 0.9900
C27 H27B 0.9900
C27 C33 1.528(4)
C28 H28 0.9500
C28 C31 1.379(4)
C29 H29 0.9500
C29 C31 1.412(4)
C30 H30 1.0000
C31 H31 0.9500
C32 H32 0.9500
C33 H33A 0.9900
C33 H33B 0.9900
C34 H34A 0.9800
C34 H34B 0.9800
C34 H34C 0.9800
C34 C38 1.512(4)
C35 H35A 0.9900
C35 H35B 0.9900
C35 C40 1.524(4)
C36 H36 0.9500
C36 C41 1.401(4)
C37 H37 0.9500
C37 C41 1.385(4)
C38 H38A 0.9900
C38 H38B 0.9900
C39 H39A 0.9900
C39 H39B 0.9900
C39 C42 1.504(4)
C40 H40A 0.9900
C40 H40B 0.9900
C41 H41 0.9500
C42 H42A 0.9800
C42 H42B 0.9800
C42 H42C 0.9800

loop_
_geom_torsion_atom_site_label_1
_geom_torsion_atom_site_label_2
_geom_torsion_atom_site_label_3
_geom_torsion_atom_site_label_4
_geom_torsion
O2 C13 C15 C9 174.6(3)
O2 C13 C15 C32 -7.1(4)
O3 C13 C15 C9 -5.2(5)
O3 C13 C15 C32 173.1(3)
N6 C10 C24 C29 179.8(3)
N6 C25 C30 O7 -63.7(3)
N6 C25 C30 C14 177.4(2)
N8 C11 C12 C17 -179.9(3)
N8 C11 C12 C22 0.9(4)
N8 C21 C23 O4 -60.6(3)
N8 C21 C23 C16 -178.8(2)
N8 C21 C27 C33 177.7(2)
N8 C26 C37 C41 178.5(3)
C9 C10 C24 C29 0.1(4)
C9 C15 C32 N6 -0.5(3)
C9 C28 C31 C29 0.3(4)
C10 N6 C25 C18 -133.0(3)
C10 N6 C25 C30 102.2(3)
C10 N6 C32 C15 0.2(3)
C10 C9 C15 C13 179.2(3)
C10 C9 C15 C32 0.6(3)
C10 C9 C28 C31 0.5(4)
C10 C24 C29 C31 0.7(4)
C11 N8 C21 C23 -43.8(4)
C11 N8 C21 C27 81.3(4)
C11 N8 C26 C22 1.4(3)
C11 N8 C26 C37 -178.1(3)
C11 C12 C17 O1 173.9(3)
C11 C12 C17 O5 -7.1(4)
C11 C12 C22 C19 177.5(3)
C11 C12 C22 C26 0.0(3)
C12 C22 C26 N8 -0.8(3)
C12 C22 C26 C37 178.7(3)
C13 O2 C38 C34 -171.9(2)
C13 C15 C32 N6 -179.1(3)
C15 C9 C10 N6 -0.5(3)
C15 C9 C10 C24 179.3(3)
C15 C9 C28 C31 -179.5(3)
C16 C20 C33 C27 -54.9(4)
C17 O5 C39 C42 171.9(3)
C17 C12 C22 C19 -1.7(6)
C17 C12 C22 C26 -179.2(3)
C18 C25 C30 O7 172.1(2)
C18 C25 C30 C14 53.1(4)
C18 C35 C40 C14 -58.4(4)
C19 C22 C26 N8 -178.8(3)
C19 C22 C26 C37 0.7(4)
C19 C36 C41 C37 -0.4(5)
C20 C16 C23 O4 -176.4(2)
C20 C16 C23 C21 -55.4(3)
C21 N8 C11 C12 -176.0(3)
C21 N8 C26 C22 176.0(3)
C21 N8 C26 C37 -3.4(5)
C21 C27 C33 C20 55.5(4)
C22 C12 C17 O1 -7.1(5)
C22 C12 C17 O5 171.9(3)
C22 C19 C36 C41 0.2(5)
C22 C26 C37 C41 -0.9(5)
C23 C16 C20 C33 55.4(3)
C23 C21 C27 C33 -57.2(3)
C24 C29 C31 C28 -0.9(4)
C25 N6 C10 C9 -176.4(2)
C25 N6 C10 C24 3.8(5)
C25 N6 C32 C15 176.9(2)
C25 C18 C35 C40 57.3(4)
C26 N8 C11 C12 -1.4(3)
C26 N8 C21 C23 142.5(3)
C26 N8 C21 C27 -92.4(3)
C26 C37 C41 C36 0.7(5)
C27 C21 C23 O4 174.9(2)
C27 C21 C23 C16 56.7(3)
C28 C9 C10 N6 179.6(2)
C28 C9 C10 C24 -0.7(4)
C28 C9 C15 C13 -0.9(5)
C28 C9 C15 C32 -179.4(3)
C30 C14 C40 C35 56.9(4)
C32 N6 C10 C9 0.2(3)
C32 N6 C10 C24 -179.6(3)
C32 N6 C25 C18 50.9(4)
C32 N6 C25 C30 -73.9(3)
C35 C18 C25 N6 -178.9(3)
C35 C18 C25 C30 -54.8(4)
C36 C19 C22 C12 -177.5(3)
C36 C19 C22 C26 -0.3(4)
C38 O2 C13 O3 -4.5(4)
C38 O2 C13 C15 175.7(2)
C39 O5 C17 O1 6.0(4)
C39 O5 C17 C12 -173.1(2)
C40 C14 C30 O7 -174.9(3)
C40 C14 C30 C25 -54.1(4)
